data_1534663
loop_
_publ_author_name
'Assoud, A.'
'Meyer, G.'

_publ_section_title
;
 Sn Al2 O Cl6, ein quaternaeres Oxidchlorid mit kantenverknuepften (Al4 O2
 Cl10)-Tetrameren und ((Sn Cl2/2 Cl5)2)-Dimeren
;
_journal_name_full 'Zeitschrift fuer Anorganische und Allgemeine Chemie'
_journal_page_first 921
_journal_page_last 924
_journal_volume 627
_journal_year 2001
_chemical_formula_sum 'Al2 Cl6 O Sn'
_chemical_name_systematic 'Sn Al2 O Cl6'
_space_group_IT_number 14
_symmetry_space_group_name_Hall '-P 2yn'
_symmetry_space_group_name_H-M 'P 1 21/n 1'
_cell_angle_alpha 90
_cell_angle_beta 96.421
_cell_angle_gamma 90
_cell_formula_units_Z 4
_cell_length_a 9.4231
_cell_length_b 12.2575
_cell_length_c 9.4842
_cell_volume 1088.588
_citation_journal_id_ASTM ZAACAB
_cod_data_source_file Assoud_ZAACAB_2001_147.cif
_cod_data_source_block Al2Cl6O1Sn1
_cod_original_sg_symbol_Hall '-P 2ybc (x-z,y,z)'
_cod_original_formula_sum 'Al2 Cl6 O1 Sn1'
_cod_database_code 1534663

loop_
_symmetry_equiv_pos_as_xyz
x,y,z
-x+1/2,y+1/2,-z+1/2
-x,-y,-z
x-1/2,-y-1/2,z-1/2

loop_
_atom_site_label
_atom_site_type_symbol
_atom_site_fract_x
_atom_site_fract_y
_atom_site_fract_z
_atom_site_occupancy
_atom_site_U_iso_or_equiv
Cl4 Cl-1 0.16784 -0.22271 0.49508 1 0.0
Cl1 Cl-1 0.12645 0.01895 0.68859 1 0.0
Sn1 Sn+2 0.20673 0.02499 0.98491 1 0.0
Cl2 Cl-1 0.03315 -0.13583 0.02123 1 0.0
Cl6 Cl-1 0.44814 -0.12335 0.21774 1 0.0
Cl3 Cl-1 0.2508 0.0988 0.30749 1 0.0
Al2 Al+3 0.27098 -0.10977 0.63873 1 0.0
Cl5 Cl-1 0.35732 -0.17146 0.83884 1 0.0
O1 O-2 0.4109 -0.05282 0.5555 1 0.0
Al1 Al+3 0.42141 -0.00772 0.3764 1 0.0
